data_7016143
loop_
_publ_author_name
'Shi, Zheng'
'Han, Qiong-Hua'
'Li, Xin-Yu'
'Shao, Ming-Yan'
'Zhu, Qin-Yu'
'Dai, Jie'

_publ_section_title
;
 Bis(diamino-diamido)-tetrathiafulvalene, a redox active sensor for
 proton, anions, and cations.
;
_journal_issue 28
_journal_name_full 'Dalton transactions (Cambridge, England : 2003)'
_journal_page_first 7340
_journal_page_last 7347
_journal_paper_doi 10.1039/c1dt10353a
_journal_volume 40
_journal_year 2011
_chemical_formula_sum 'C18 H48 N8 O20 S6'
_chemical_formula_weight 889.00
_chemical_name_systematic
;
?
;
_space_group_IT_number 2
_symmetry_cell_setting triclinic
_symmetry_space_group_name_Hall '-P 1'
_symmetry_space_group_name_H-M 'P -1'
_atom_sites_solution_hydrogens geom
_atom_sites_solution_primary direct
_atom_sites_solution_secondary difmap
_audit_creation_method SHELXL-97
_cell_angle_alpha 105.01(4)
_cell_angle_beta 90.24(3)
_cell_angle_gamma 107.12(3)
_cell_formula_units_Z 1
_cell_length_a 6.991(8)
_cell_length_b 9.925(14)
_cell_length_c 15.346(19)
_cell_measurement_reflns_used 4112
_cell_measurement_temperature 223(2)
_cell_measurement_theta_max 27.5
_cell_measurement_theta_min 3.0
_cell_volume 979(2)
_computing_structure_refinement 'SHELXL-97 (Sheldrick, 1997)'
_computing_structure_solution 'SHELXS-97 (Sheldrick, 1990)'
_diffrn_ambient_temperature 223(2)
_diffrn_detector_area_resol_mean 14.63
_diffrn_measured_fraction_theta_full 0.960
_diffrn_measured_fraction_theta_max 0.960
_diffrn_measurement_device_type 'Rigaku Mercury'
_diffrn_measurement_method \w
_diffrn_radiation_monochromator graphite
_diffrn_radiation_source 'fine-focus sealed tube'
_diffrn_radiation_type MoK\a
_diffrn_radiation_wavelength 0.71075
_diffrn_reflns_av_R_equivalents 0.1261
_diffrn_reflns_av_sigmaI/netI 0.2344
_diffrn_reflns_limit_h_max 6
_diffrn_reflns_limit_h_min -8
_diffrn_reflns_limit_k_max 11
_diffrn_reflns_limit_k_min -9
_diffrn_reflns_limit_l_max 18
_diffrn_reflns_limit_l_min -18
_diffrn_reflns_number 7030
_diffrn_reflns_theta_full 25.00
_diffrn_reflns_theta_max 25.00
_diffrn_reflns_theta_min 3.04
_exptl_absorpt_coefficient_mu 0.433
_exptl_absorpt_correction_T_max 0.9379
_exptl_absorpt_correction_T_min 0.7813
_exptl_absorpt_correction_type ?multi-scan
_exptl_absorpt_process_details 'Jacobson, R. (1998) Private communication'
_exptl_crystal_colour Red
_exptl_crystal_density_diffrn 1.508
_exptl_crystal_density_method 'not measured'
_exptl_crystal_description Block
_exptl_crystal_F_000 468
_exptl_crystal_size_max 0.60
_exptl_crystal_size_mid 0.20
_exptl_crystal_size_min 0.15
_refine_diff_density_max 0.479
_refine_diff_density_min -0.381
_refine_diff_density_rms 0.087
_refine_ls_extinction_method none
_refine_ls_goodness_of_fit_ref 1.195
_refine_ls_hydrogen_treatment constr
_refine_ls_matrix_type full
_refine_ls_number_parameters 238
_refine_ls_number_reflns 3309
_refine_ls_number_restraints 0
_refine_ls_restrained_S_all 1.195
_refine_ls_R_factor_all 0.2747
_refine_ls_R_factor_gt 0.1337
_refine_ls_shift/su_max 0.000
_refine_ls_shift/su_mean 0.000
_refine_ls_structure_factor_coef Fsqd
_refine_ls_weighting_details 'calc w=1/[\s^2^(Fo^2^)+(0.0010P)^2^+1.5000P] where P=(Fo^2^+2Fc^2^)/3'
_refine_ls_weighting_scheme calc
_refine_ls_wR_factor_gt 0.1866
_refine_ls_wR_factor_ref 0.2342
_reflns_number_gt 1042
_reflns_number_total 3309
_reflns_threshold_expression >2sigma(I)
_cod_data_source_file c1dt10353a.txt
_cod_data_source_block 3
_cod_original_sg_symbol_Hall '-P 1 '
_cod_original_sg_symbol_H-M 'P -1 '
_cod_database_code 7016143

loop_
_symmetry_equiv_pos_as_xyz
'x, y, z'
'-x, -y, -z'

loop_
_atom_site_label
_atom_site_type_symbol
_atom_site_fract_x
_atom_site_fract_y
_atom_site_fract_z
_atom_site_U_iso_or_equiv
_atom_site_adp_type
_atom_site_occupancy
_atom_site_symmetry_multiplicity
_atom_site_calc_flag
_atom_site_refinement_flags
_atom_site_disorder_assembly
_atom_site_disorder_group
N1 N 0.3622(14) -0.1279(12) 0.2916(7) 0.085(3) Uani 1 1 d . . .
H1 H 0.4447 -0.1789 0.2904 0.102 Uiso 1 1 calc R . .
N2 N 0.2318(13) -0.0492(10) 0.1238(5) 0.077(3) Uani 1 1 d . . .
H2A H 0.1254 -0.0158 0.1230 0.116 Uiso 1 1 calc R . .
H2B H 0.2849 -0.0555 0.0701 0.116 Uiso 1 1 calc R . .
H2C H 0.3249 0.0129 0.1681 0.116 Uiso 1 1 calc R . .
N3 N 0.6887(12) 0.3541(10) 0.3513(7) 0.072(3) Uani 1 1 d . . .
H3 H 0.7103 0.2918 0.3039 0.086 Uiso 1 1 calc R . .
N4 N 0.2679(14) 0.3543(10) 0.3313(7) 0.095(3) Uani 1 1 d . . .
H4A H 0.2860 0.2706 0.3366 0.143 Uiso 1 1 calc R . .
H4B H 0.1489 0.3338 0.3000 0.143 Uiso 1 1 calc R . .
H4C H 0.2694 0.4139 0.3867 0.143 Uiso 1 1 calc R . .
C1 C 0.6281(16) 0.0556(13) 0.3984(8) 0.069(3) Uani 1 1 d . . .
C2 C 0.7448(14) 0.1889(14) 0.4365(7) 0.065(3) Uani 1 1 d . . .
C3 C 0.9335(14) 0.0268(12) 0.4826(6) 0.060(3) Uani 1 1 d . . .
C4 C 0.4181(19) 0.0096(16) 0.3423(9) 0.085(4) Uani 1 1 d . . .
C5 C 0.7040(17) 0.3356(14) 0.4350(9) 0.078(4) Uani 1 1 d . . .
C6 C 0.1634(16) -0.2000(15) 0.2361(8) 0.092(4) Uani 1 1 d . . .
H6A H 0.0652 -0.1541 0.2653 0.111 Uiso 1 1 calc R . .
H6B H 0.1170 -0.3034 0.2359 0.111 Uiso 1 1 calc R . .
C7 C 0.1686(17) -0.1910(11) 0.1396(8) 0.078(4) Uani 1 1 d . . .
H7A H 0.2577 -0.2454 0.1098 0.093 Uiso 1 1 calc R . .
H7B H 0.0334 -0.2424 0.1093 0.093 Uiso 1 1 calc R . .
C8 C 0.6339(16) 0.4840(14) 0.3428(9) 0.087(4) Uani 1 1 d . . .
H8A H 0.7409 0.5459 0.3165 0.104 Uiso 1 1 calc R . .
H8B H 0.6160 0.5422 0.4026 0.104 Uiso 1 1 calc R . .
C9 C 0.4365(18) 0.4298(15) 0.2811(8) 0.084(4) Uani 1 1 d . . .
H9A H 0.4073 0.5128 0.2668 0.101 Uiso 1 1 calc R . .
H9B H 0.4485 0.3609 0.2243 0.101 Uiso 1 1 calc R . .
O1 O 0.3196(11) 0.0934(9) 0.3516(5) 0.084(3) Uani 1 1 d . . .
O2 O 0.7149(13) 0.4282(10) 0.5102(5) 0.099(3) Uani 1 1 d . . .
O3 O 0.7770(19) 0.1491(15) 0.0635(7) 0.179(6) Uani 1 1 d . . .
O4 O 0.7812(18) -0.0603(11) 0.1093(7) 0.151(4) Uani 1 1 d . . .
O5 O 0.6303(11) 0.1201(9) 0.1988(5) 0.099(3) Uani 1 1 d . . .
O6 O 0.9958(12) 0.1832(13) 0.1921(6) 0.142(4) Uani 1 1 d . . .
O7 O 0.6252(13) -0.2800(10) 0.1869(6) 0.115(3) Uani 1 1 d . . .
O8 O 0.7219(17) 0.4957(12) 0.0634(8) 0.164(5) Uani 1 1 d . . .
O9 O 0.5825(14) -0.2390(13) -0.0475(8) 0.157(5) Uani 1 1 d . . .
O10 O 1.124(3) 0.4472(15) 0.1043(12) 0.313(11) Uani 1 1 d . . .
S1 S 0.7067(5) -0.0912(4) 0.4171(2) 0.0833(11) Uani 1 1 d . . .
S2 S 0.9583(5) 0.2169(4) 0.5076(2) 0.0844(11) Uani 1 1 d . . .
S3 S 0.7961(5) 0.1001(4) 0.1402(2) 0.0856(12) Uani 1 1 d . . .

loop_
_atom_site_aniso_label
_atom_site_aniso_U_11
_atom_site_aniso_U_22
_atom_site_aniso_U_33
_atom_site_aniso_U_23
_atom_site_aniso_U_13
_atom_site_aniso_U_12
N1 0.058(6) 0.096(9) 0.116(9) 0.038(7) -0.014(6) 0.040(6)
N2 0.068(6) 0.099(8) 0.063(6) -0.001(5) -0.024(5) 0.044(6)
N3 0.070(6) 0.082(7) 0.076(7) 0.016(6) 0.004(5) 0.048(6)
N4 0.084(8) 0.087(8) 0.108(8) -0.012(6) -0.027(6) 0.049(6)
C1 0.049(7) 0.079(8) 0.103(9) 0.042(8) 0.011(6) 0.043(7)
C2 0.039(6) 0.092(9) 0.058(7) 0.004(6) -0.020(5) 0.025(6)
C3 0.055(7) 0.074(8) 0.047(6) 0.004(6) -0.003(5) 0.024(6)
C4 0.058(9) 0.091(11) 0.096(10) 0.018(9) 0.003(7) 0.015(8)
C5 0.075(9) 0.083(9) 0.079(9) -0.002(8) -0.013(6) 0.051(7)
C6 0.063(8) 0.137(12) 0.077(8) 0.010(8) -0.020(6) 0.048(8)
C7 0.070(8) 0.032(6) 0.092(9) 0.006(6) 0.021(6) -0.033(5)
C8 0.060(8) 0.087(9) 0.115(10) 0.010(8) -0.022(7) 0.042(7)
C9 0.080(9) 0.121(11) 0.080(8) 0.055(8) 0.012(7) 0.049(8)
O1 0.053(5) 0.113(7) 0.109(6) 0.030(5) 0.000(4) 0.061(5)
O2 0.116(7) 0.121(7) 0.078(6) -0.011(5) -0.015(5) 0.094(6)
O3 0.223(13) 0.295(16) 0.137(9) 0.149(11) 0.119(9) 0.175(12)
O4 0.198(11) 0.099(7) 0.157(10) -0.017(7) 0.052(8) 0.090(7)
O5 0.069(5) 0.142(8) 0.078(6) -0.015(5) -0.011(4) 0.057(5)
O6 0.056(5) 0.203(11) 0.122(8) -0.026(7) -0.022(5) 0.036(6)
O7 0.099(7) 0.132(8) 0.119(7) -0.005(6) 0.006(5) 0.074(6)
O8 0.141(10) 0.142(10) 0.193(11) -0.025(8) -0.003(8) 0.083(8)
O9 0.108(8) 0.185(12) 0.173(10) 0.064(9) -0.011(7) 0.025(8)
O10 0.44(3) 0.106(10) 0.31(2) 0.042(11) -0.208(18) -0.019(13)
S1 0.070(2) 0.093(3) 0.085(2) 0.0036(18) -0.0267(16) 0.0395(19)
S2 0.070(2) 0.097(3) 0.088(2) 0.0057(19) -0.0242(16) 0.046(2)
S3 0.062(2) 0.123(3) 0.073(2) 0.004(2) -0.0020(16) 0.049(2)

loop_
_atom_type_symbol
_atom_type_description
_atom_type_scat_dispersion_real
_atom_type_scat_dispersion_imag
_atom_type_scat_source
C C 0.0033 0.0016 'International Tables Vol C Tables 4.2.6.8 and 6.1.1.4'
H H 0.0000 0.0000 'International Tables Vol C Tables 4.2.6.8 and 6.1.1.4'
N N 0.0061 0.0033 'International Tables Vol C Tables 4.2.6.8 and 6.1.1.4'
O O 0.0106 0.0060 'International Tables Vol C Tables 4.2.6.8 and 6.1.1.4'
S S 0.1246 0.1234 'International Tables Vol C Tables 4.2.6.8 and 6.1.1.4'

loop_
_geom_angle_atom_site_label_1
_geom_angle_atom_site_label_2
_geom_angle_atom_site_label_3
_geom_angle
_geom_angle_site_symmetry_1
_geom_angle_site_symmetry_3
_geom_angle_publ_flag
C4 N1 C6 123.2(11) . . ?
C4 N1 H1 118.4 . . ?
C6 N1 H1 118.4 . . ?
C7 N2 H2A 109.5 . . ?
C7 N2 H2B 109.5 . . ?
H2A N2 H2B 109.5 . . ?
C7 N2 H2C 109.5 . . ?
H2A N2 H2C 109.5 . . ?
H2B N2 H2C 109.5 . . ?
C5 N3 C8 118.0(10) . . ?
C5 N3 H3 121.0 . . ?
C8 N3 H3 121.0 . . ?
C9 N4 H4A 109.5 . . ?
C9 N4 H4B 109.5 . . ?
H4A N4 H4B 109.5 . . ?
C9 N4 H4C 109.5 . . ?
H4A N4 H4C 109.5 . . ?
H4B N4 H4C 109.5 . . ?
C2 C1 C4 127.2(11) . . ?
C2 C1 S1 116.8(9) . . ?
C4 C1 S1 115.9(9) . . ?
C1 C2 C5 126.7(9) . . ?
C1 C2 S2 120.0(10) . . ?
C5 C2 S2 112.9(8) . . ?
C3 C3 S2 123.4(10) 2_756 . ?
C3 C3 S1 121.8(11) 2_756 . ?
S2 C3 S1 114.5(5) . . ?
O1 C4 N1 126.0(12) . . ?
O1 C4 C1 120.7(12) . . ?
N1 C4 C1 113.1(12) . . ?
O2 C5 N3 127.8(12) . . ?
O2 C5 C2 117.2(11) . . ?
N3 C5 C2 114.3(10) . . ?
N1 C6 C7 114.2(10) . . ?
N1 C6 H6A 108.7 . . ?
C7 C6 H6A 108.7 . . ?
N1 C6 H6B 108.7 . . ?
C7 C6 H6B 108.7 . . ?
H6A C6 H6B 107.6 . . ?
N2 C7 C6 118.4(9) . . ?
N2 C7 H7A 107.7 . . ?
C6 C7 H7A 107.7 . . ?
N2 C7 H7B 107.7 . . ?
C6 C7 H7B 107.7 . . ?
H7A C7 H7B 107.1 . . ?
N3 C8 C9 108.3(10) . . ?
N3 C8 H8A 110.0 . . ?
C9 C8 H8A 110.0 . . ?
N3 C8 H8B 110.0 . . ?
C9 C8 H8B 110.0 . . ?
H8A C8 H8B 108.4 . . ?
N4 C9 C8 108.2(9) . . ?
N4 C9 H9A 110.1 . . ?
C8 C9 H9A 110.1 . . ?
N4 C9 H9B 110.1 . . ?
C8 C9 H9B 110.1 . . ?
H9A C9 H9B 108.4 . . ?
C3 S1 C1 94.2(5) . . ?
C2 S2 C3 93.8(5) . . ?
O3 S3 O6 110.4(8) . . ?
O3 S3 O5 109.2(6) . . ?
O6 S3 O5 110.2(5) . . ?
O3 S3 O4 108.6(8) . . ?
O6 S3 O4 108.7(7) . . ?
O5 S3 O4 109.8(6) . . ?

loop_
_geom_bond_atom_site_label_1
_geom_bond_atom_site_label_2
_geom_bond_distance
_geom_bond_site_symmetry_2
_geom_bond_publ_flag
N1 C4 1.324(14) . ?
N1 C6 1.502(13) . ?
N1 H1 0.8700 . ?
N2 C7 1.431(12) . ?
N2 H2A 0.9000 . ?
N2 H2B 0.9000 . ?
N2 H2C 0.9000 . ?
N3 C5 1.351(13) . ?
N3 C8 1.485(14) . ?
N3 H3 0.8700 . ?
N4 C9 1.526(13) . ?
N4 H4A 0.9000 . ?
N4 H4B 0.9000 . ?
N4 H4C 0.9000 . ?
C1 C2 1.311(14) . ?
C1 C4 1.580(16) . ?
C1 S1 1.787(11) . ?
C2 C5 1.569(16) . ?
C2 S2 1.755(9) . ?
C3 C3 1.365(19) 2_756 ?
C3 S2 1.781(11) . ?
C3 S1 1.783(10) . ?
C4 O1 1.210(14) . ?
C5 O2 1.262(12) . ?
C6 C7 1.507(14) . ?
C6 H6A 0.9800 . ?
C6 H6B 0.9800 . ?
C7 H7A 0.9800 . ?
C7 H7B 0.9800 . ?
C8 C9 1.542(14) . ?
C8 H8A 0.9800 . ?
C8 H8B 0.9800 . ?
C9 H9A 0.9800 . ?
C9 H9B 0.9800 . ?
O3 S3 1.404(10) . ?
O4 S3 1.510(10) . ?
O5 S3 1.498(8) . ?
O6 S3 1.496(8) . ?

loop_
_geom_torsion_atom_site_label_1
_geom_torsion_atom_site_label_2
_geom_torsion_atom_site_label_3
_geom_torsion_atom_site_label_4
_geom_torsion
_geom_torsion_site_symmetry_1
_geom_torsion_site_symmetry_2
_geom_torsion_site_symmetry_3
_geom_torsion_site_symmetry_4
_geom_torsion_publ_flag
C4 C1 C2 C5 0(2) . . . . ?
S1 C1 C2 C5 -176.4(9) . . . . ?
C4 C1 C2 S2 172.2(9) . . . . ?
S1 C1 C2 S2 -3.7(14) . . . . ?
C6 N1 C4 O1 1(2) . . . . ?
C6 N1 C4 C1 176.5(10) . . . . ?
C2 C1 C4 O1 -22(2) . . . . ?
S1 C1 C4 O1 154.2(11) . . . . ?
C2 C1 C4 N1 162.3(12) . . . . ?
S1 C1 C4 N1 -21.8(14) . . . . ?
C8 N3 C5 O2 -14.7(17) . . . . ?
C8 N3 C5 C2 175.2(9) . . . . ?
C1 C2 C5 O2 127.2(13) . . . . ?
S2 C2 C5 O2 -45.9(14) . . . . ?
C1 C2 C5 N3 -61.5(16) . . . . ?
S2 C2 C5 N3 125.3(9) . . . . ?
C4 N1 C6 C7 93.2(15) . . . . ?
N1 C6 C7 N2 -58.7(15) . . . . ?
C5 N3 C8 C9 -120.0(12) . . . . ?
N3 C8 C9 N4 68.3(13) . . . . ?
C3 C3 S1 C1 -179.3(12) 2_756 . . . ?
S2 C3 S1 C1 6.5(7) . . . . ?
C2 C1 S1 C3 -1.9(10) . . . . ?
C4 C1 S1 C3 -178.3(9) . . . . ?
C1 C2 S2 C3 7.1(11) . . . . ?
C5 C2 S2 C3 -179.2(9) . . . . ?
C3 C3 S2 C2 178.0(12) 2_756 . . . ?
S1 C3 S2 C2 -7.9(7) . . . . ?
